data_1575793
loop_
_publ_author_name
'Zulqarnain, Muhammad'
'Wei, Zheng'
'Hollo, Marcell'
'Dunn, Kathleen A.'
'Dikarev, Evgeny V.'

_publ_section_title
;
 Molecular precursor synthesis of the
 Rh<sub>2</sub>O<sub>3</sub>/Fe<sub>2</sub>O<sub>3</sub> spherical
 architecture for enhanced acidic HER activity and durability.
;
_journal_issue 40
_journal_name_full 'Chemical science'
_journal_page_first 18695
_journal_page_last 18704
_journal_paper_doi 10.1039/d5sc04912a
_journal_volume 16
_journal_year 2025
_chemical_formula_moiety 'C25 H23 F12 Mn O10 Rh'
_chemical_formula_sum 'C25 H23 F12 Mn O10 Rh'
_chemical_formula_weight 869.28
_space_group_crystal_system triclinic
_space_group_IT_number 2
_space_group_name_Hall '-P 1'
_space_group_name_H-M_alt 'P -1'
_atom_sites_solution_hydrogens geom
_atom_sites_solution_primary dual
_atom_sites_solution_secondary difmap
_audit_creation_date 2025-02-06
_audit_creation_method
;
Olex2 1.5
(compiled 2024.02.16 svn.r378c4104 for OlexSys, GUI svn.r6928)
;
_audit_update_record
;
2025-06-30 deposited with the CCDC.	2025-09-04 downloaded from the CCDC.
;
_cell_angle_alpha 101.809(2)
_cell_angle_beta 99.237(2)
_cell_angle_gamma 98.528(2)
_cell_formula_units_Z 2
_cell_length_a 9.338(2)
_cell_length_b 11.050(3)
_cell_length_c 17.240(4)
_cell_measurement_reflns_used 9599
_cell_measurement_temperature 100(2)
_cell_measurement_theta_max 25.42
_cell_measurement_theta_min 2.94
_cell_volume 1688.2(7)
_computing_cell_refinement 'SAINT V8.38A (Bruker, 2018)'
_computing_data_collection 'APEX3 v.2016.9-0 (Bruker AXS Inc., 2016)'
_computing_data_reduction 'SAINT V8.38A (Bruker, 2018)'
_computing_molecular_graphics 'Olex2 1.5 (Dolomanov et al., 2009)'
_computing_publication_material 'Olex2 1.5 (Dolomanov et al., 2009)'
_computing_structure_refinement 'SHELXL 2019/3 (Sheldrick, 2015b)'
_computing_structure_solution 'SHELXT 2018/2 (Sheldrick, 2015a)'
_diffrn_ambient_temperature 100(2)
_diffrn_detector_area_resol_mean 10.42
_diffrn_measured_fraction_theta_full 0.983
_diffrn_measured_fraction_theta_max 0.976
_diffrn_measurement_device_type 'Bruker D8 Venture PHOTON 100 CMOS'
_diffrn_measurement_method '\f and \w scans'
_diffrn_radiation_type MoK\a
_diffrn_radiation_wavelength 0.71073
_diffrn_reflns_av_R_equivalents 0.0527
_diffrn_reflns_av_unetI/netI 0.0641
_diffrn_reflns_Laue_measured_fraction_full 0.983
_diffrn_reflns_Laue_measured_fraction_max 0.976
_diffrn_reflns_limit_h_max 11
_diffrn_reflns_limit_h_min -11
_diffrn_reflns_limit_k_max 13
_diffrn_reflns_limit_k_min -13
_diffrn_reflns_limit_l_max 20
_diffrn_reflns_limit_l_min -20
_diffrn_reflns_number 16425
_diffrn_reflns_point_group_measured_fraction_full 0.983
_diffrn_reflns_point_group_measured_fraction_max 0.976
_diffrn_reflns_theta_full 25.242
_diffrn_reflns_theta_max 25.486
_diffrn_reflns_theta_min 2.937
_diffrn_source 'fine-focus sealed tube'
_diffrn_source_current 30.0
_diffrn_source_power 1.5
_diffrn_source_voltage 50.0
_diffrn_standards_number 0
_exptl_absorpt_coefficient_mu 0.978
_exptl_absorpt_correction_T_max 0.7452
_exptl_absorpt_correction_T_min 0.6283
_exptl_absorpt_correction_type multi-scan
_exptl_absorpt_process_details
;
SADABS-2016/2 (Bruker, 2016/2) was 
used for absorption correction. 
wR2(int) was 0.0851 before and 0.0661 
after correction. The Ratio of 
minimum to maximum transmission 
is 0.8431. The \l/2 correction 
factor is not present.
;
_exptl_crystal_colour yellow
_exptl_crystal_colour_primary yellow
_exptl_crystal_density_diffrn 1.710
_exptl_crystal_density_meas ?
_exptl_crystal_density_method none
_exptl_crystal_description plate
_exptl_crystal_F_000 862
_exptl_crystal_size_max 0.16
_exptl_crystal_size_mid 0.09
_exptl_crystal_size_min 0.04
_refine_diff_density_max 1.492
_refine_diff_density_min -0.932
_refine_diff_density_rms 0.158
_refine_ls_extinction_method none
_refine_ls_goodness_of_fit_ref 1.186
_refine_ls_hydrogen_treatment constr
_refine_ls_matrix_type full
_refine_ls_number_parameters 448
_refine_ls_number_reflns 6131
_refine_ls_number_restraints 0
_refine_ls_restrained_S_all 1.186
_refine_ls_R_factor_all 0.0999
_refine_ls_R_factor_gt 0.0715
_refine_ls_shift/su_max 0.000
_refine_ls_shift/su_mean 0.000
_refine_ls_structure_factor_coef Fsqd
_refine_ls_weighting_details 'w=1/[\s^2^(Fo^2^)+16.1271P] where P=(Fo^2^+2Fc^2^)/3'
_refine_ls_weighting_scheme calc
_refine_ls_wR_factor_gt 0.1334
_refine_ls_wR_factor_ref 0.1464
_reflns_Friedel_coverage 0.000
_reflns_number_gt 4714
_reflns_number_total 6131
_reflns_threshold_expression 'I > 2\s(I)'
_cod_data_source_file d5sc04912a2.cif
_cod_data_source_block Rhacac3Mnhfac2
_cod_depositor_comments
;
The following automatic conversions were performed:

data item '_exptl_crystal_density_meas' value 'not measured' was
changed to '?' -- the value is perceived as not measured.

Automatic conversion script
Id: cif_fix_values 8170 2020-07-09 18:12:32Z antanas 

 Adding full bibliography for 1575793--1575796.cif.
;
_cod_database_code 1575793
_shelx_shelxl_version_number 2019/3
_shelx_space_group_comment
;
The symmetry employed for this shelxl refinement is uniquely defined
by the following loop, which should always be used as a source of
symmetry information in preference to the above space-group names.
They are only intended as comments.
;
_shelx_estimated_absorpt_t_max 0.962
_shelx_estimated_absorpt_t_min 0.859
_olex2_refinement_description
;
1. Fixed Uiso
 At 1.2 times of:
  All C(H) groups
 At 1.5 times of:
  All C(H,H,H) groups
2.a Aromatic/amide H refined with riding coordinates:
 C13(H13), C15(H15), C20(H20), C6(H6), C21(H21)
2.b Idealised Me refined as rotating group:
 C22(H22A,H22B,H22C), C24(H24A,H24B,H24C), C14(H14A,H14B,H14C), C16(H16A,H16B,
 H16C), C19(H19A,H19B,H19C), C12(H12A,H12B,H12C)
;
_smtbx_masks_void_probe_radius 1.2
_smtbx_masks_void_truncation_radius 1.2
_olex2_submission_special_instructions 'No special instructions were received'

loop_
_space_group_symop_operation_xyz
'x, y, z'
'-x, -y, -z'

loop_
_atom_site_label
_atom_site_type_symbol
_atom_site_fract_x
_atom_site_fract_y
_atom_site_fract_z
_atom_site_U_iso_or_equiv
_atom_site_adp_type
_atom_site_occupancy
_atom_site_site_symmetry_order
_atom_site_calc_flag
_atom_site_refinement_flags_posn
_atom_site_refinement_flags_adp
_atom_site_refinement_flags_occupancy
_atom_site_disorder_assembly
_atom_site_disorder_group
Rh1 Rh 0.66260(6) 0.39990(5) 0.83232(3) 0.01735(16) Uani 1 1 d . . . . .
Mn1 Mn 0.48326(11) 0.59563(10) 0.75184(6) 0.0187(3) Uani 1 1 d . . . . .
O10 O 0.6956(5) 0.5049(4) 0.7511(3) 0.0167(10) Uani 1 1 d . . . . .
F1 F 0.7952(4) 1.0751(4) 0.8860(3) 0.0313(10) Uani 1 1 d . . . . .
O9 O 0.7987(5) 0.5317(4) 0.9232(3) 0.0184(10) Uani 1 1 d . . . . .
F4 F 0.2858(5) 1.0466(4) 0.8028(3) 0.0354(11) Uani 1 1 d . . . . .
O5 O 0.8406(5) 0.3256(4) 0.8159(3) 0.0199(10) Uani 1 1 d . . . . .
O7 O 0.6282(5) 0.2901(4) 0.9097(3) 0.0182(10) Uani 1 1 d . . . . .
O6 O 0.5221(5) 0.2709(4) 0.7453(3) 0.0198(10) Uani 1 1 d . . . . .
O4 O 0.6458(5) 0.7511(4) 0.8259(3) 0.0215(11) Uani 1 1 d . . . . .
O8 O 0.4862(5) 0.4855(4) 0.8453(3) 0.0171(10) Uani 1 1 d . . . . .
O1 O 0.3022(5) 0.4620(5) 0.6744(3) 0.0268(12) Uani 1 1 d . . . . .
F6 F 0.1886(5) 0.9144(5) 0.8656(3) 0.0424(13) Uani 1 1 d . . . . .
F8 F 0.1408(5) 0.8742(4) 0.7347(3) 0.0438(13) Uani 1 1 d . . . . .
O3 O 0.3387(5) 0.7327(4) 0.7818(3) 0.0242(11) Uani 1 1 d . . . . .
O2 O 0.5063(5) 0.6630(5) 0.6455(3) 0.0261(12) Uani 1 1 d . . . . .
F10 F 0.4267(6) 0.6411(5) 0.4405(3) 0.0499(14) Uani 1 1 d . . . . .
F12 F 0.8842(5) 0.9319(5) 0.8140(4) 0.0538(15) Uani 1 1 d . . . . .
F3 F -0.0002(5) 0.3741(5) 0.6098(4) 0.0555(15) Uani 1 1 d . . . . .
F7 F 0.8626(6) 0.9234(5) 0.9360(3) 0.0557(16) Uani 1 1 d . . . . .
F2 F 0.1342(6) 0.2416(4) 0.5725(3) 0.0515(14) Uani 1 1 d . . . . .
F9 F 0.3737(8) 0.7990(5) 0.5176(4) 0.0695(19) Uani 1 1 d . . . . .
F5 F 0.5951(7) 0.7650(7) 0.5329(4) 0.083(2) Uani 1 1 d . . . . .
F11 F 0.0480(7) 0.3493(6) 0.4908(3) 0.074(2) Uani 1 1 d . . . . .
C2 C 0.5117(8) 0.2855(6) 0.9404(4) 0.0200(15) Uani 1 1 d . . . . .
C5 C 0.6445(7) 0.8677(6) 0.8360(4) 0.0160(14) Uani 1 1 d . . . . .
C7 C 0.3844(7) 0.4430(6) 0.8838(4) 0.0193(15) Uani 1 1 d . . . . .
C9 C 0.9067(7) 0.6067(7) 0.9091(5) 0.0221(16) Uani 1 1 d . . . . .
C11 C 0.8263(8) 0.5778(6) 0.7608(4) 0.0200(15) Uani 1 1 d . . . . .
C13 C 0.3950(7) 0.3523(7) 0.9276(4) 0.0207(15) Uani 1 1 d . . . . .
H13 H 0.313664 0.332005 0.952351 0.025 Uiso 1 1 calc R U . . .
C15 C 0.5219(7) 0.9252(6) 0.8223(4) 0.0203(15) Uani 1 1 d . . . . .
H15 H 0.535395 1.013886 0.828687 0.024 Uiso 1 1 calc R U . . .
C17 C 0.3788(7) 0.8518(6) 0.7991(4) 0.0181(15) Uani 1 1 d . . . . .
C18 C 0.8349(8) 0.2293(7) 0.7580(4) 0.0246(16) Uani 1 1 d . . . . .
C20 C 0.9279(7) 0.6204(6) 0.8321(4) 0.0181(15) Uani 1 1 d . . . . .
H20 H 1.022085 0.663399 0.829103 0.022 Uiso 1 1 calc R U . . .
C22 C 0.2493(8) 0.5026(7) 0.8757(5) 0.0289(18) Uani 1 1 d . . . . .
H22A H 0.279208 0.594394 0.892627 0.043 Uiso 1 1 calc R U . . .
H22B H 0.183903 0.473496 0.909911 0.043 Uiso 1 1 calc R U . . .
H22C H 0.196963 0.478726 0.819178 0.043 Uiso 1 1 calc R U . . .
C24 C 1.0106(8) 0.6891(7) 0.9851(4) 0.0224(16) Uani 1 1 d . . . . .
H24A H 0.955200 0.742390 1.016698 0.034 Uiso 1 1 calc R U . . .
H24B H 1.089667 0.742399 0.969664 0.034 Uiso 1 1 calc R U . . .
H24C H 1.053570 0.635601 1.017630 0.034 Uiso 1 1 calc R U . . .
C25 C 0.5640(8) 0.1813(7) 0.6980(4) 0.0261(17) Uani 1 1 d . . . . .
C14 C 0.8526(8) 0.6202(8) 0.6855(4) 0.0287(18) Uani 1 1 d . . . . .
H14A H 0.826652 0.547584 0.639112 0.043 Uiso 1 1 calc R U . . .
H14B H 0.956943 0.658187 0.692552 0.043 Uiso 1 1 calc R U . . .
H14C H 0.791200 0.682433 0.676044 0.043 Uiso 1 1 calc R U . . .
C8 C 0.4197(8) 0.6313(7) 0.5780(4) 0.0268(17) Uani 1 1 d . . . . .
C16 C 0.9851(9) 0.1919(8) 0.7534(5) 0.0330(19) Uani 1 1 d . . . . .
H16A H 1.049086 0.257934 0.738030 0.049 Uiso 1 1 calc R U . . .
H16B H 0.971780 0.112533 0.712989 0.049 Uiso 1 1 calc R U . . .
H16C H 1.030770 0.181350 0.806323 0.049 Uiso 1 1 calc R U . . .
C3 C 0.2456(8) 0.4577(7) 0.6023(5) 0.0279(17) Uani 1 1 d . . . . .
C1 C 0.7970(8) 0.9507(7) 0.8691(5) 0.0259(17) Uani 1 1 d . . . . .
C10 C 0.2463(8) 0.9225(7) 0.7993(5) 0.0273(17) Uani 1 1 d . . . . .
C19 C 0.4972(8) 0.1943(7) 0.9946(5) 0.0267(17) Uani 1 1 d . . . . .
H19A H 0.585866 0.156682 1.000459 0.040 Uiso 1 1 calc R U . . .
H19B H 0.410308 0.127844 0.970611 0.040 Uiso 1 1 calc R U . . .
H19C H 0.486154 0.239364 1.047880 0.040 Uiso 1 1 calc R U . . .
C6 C 0.7097(9) 0.1613(8) 0.7025(5) 0.0336(19) Uani 1 1 d . . . . .
H6 H 0.724562 0.093113 0.662976 0.040 Uiso 1 1 calc R U . . .
C21 C 0.2926(9) 0.5345(8) 0.5521(5) 0.037(2) Uani 1 1 d . . . . .
H21 H 0.237168 0.521151 0.498857 0.044 Uiso 1 1 calc R U . . .
C12 C 0.4398(9) 0.0932(7) 0.6353(5) 0.036(2) Uani 1 1 d . . . . .
H12A H 0.409259 0.017608 0.654379 0.054 Uiso 1 1 calc R U . . .
H12B H 0.473906 0.069333 0.584383 0.054 Uiso 1 1 calc R U . . .
H12C H 0.355711 0.135757 0.626404 0.054 Uiso 1 1 calc R U . . .
C23 C 0.1049(9) 0.3554(7) 0.5676(5) 0.0334(19) Uani 1 1 d . . . . .
C4 C 0.4538(10) 0.7076(8) 0.5159(5) 0.037(2) Uani 1 1 d . . . . .

loop_
_atom_site_aniso_label
_atom_site_aniso_U_11
_atom_site_aniso_U_22
_atom_site_aniso_U_33
_atom_site_aniso_U_23
_atom_site_aniso_U_13
_atom_site_aniso_U_12
Rh1 0.0177(3) 0.0159(3) 0.0210(3) 0.0067(2) 0.0047(2) 0.0067(2)
Mn1 0.0187(5) 0.0160(5) 0.0211(6) 0.0069(4) -0.0003(4) 0.0038(4)
O10 0.014(2) 0.017(2) 0.020(3) 0.004(2) 0.0034(19) 0.0047(19)
F1 0.024(2) 0.014(2) 0.052(3) 0.006(2) 0.001(2) 0.0028(17)
O9 0.019(2) 0.017(2) 0.024(3) 0.009(2) 0.006(2) 0.011(2)
F4 0.023(2) 0.023(2) 0.064(3) 0.016(2) 0.008(2) 0.0112(19)
O5 0.025(3) 0.015(2) 0.024(3) 0.006(2) 0.010(2) 0.008(2)
O7 0.014(2) 0.018(3) 0.026(3) 0.009(2) 0.005(2) 0.0067(19)
O6 0.025(3) 0.017(3) 0.021(3) 0.010(2) 0.006(2) 0.006(2)
O4 0.020(2) 0.013(3) 0.030(3) 0.004(2) 0.001(2) 0.007(2)
O8 0.018(2) 0.014(2) 0.022(3) 0.009(2) 0.007(2) 0.0037(19)
O1 0.028(3) 0.019(3) 0.030(3) 0.009(2) -0.003(2) -0.001(2)
F6 0.032(3) 0.047(3) 0.063(3) 0.022(3) 0.029(2) 0.019(2)
F8 0.026(2) 0.039(3) 0.059(3) 0.007(2) -0.013(2) 0.013(2)
O3 0.016(2) 0.020(3) 0.038(3) 0.010(2) 0.006(2) 0.004(2)
O2 0.023(3) 0.031(3) 0.025(3) 0.013(2) -0.003(2) 0.005(2)
F10 0.079(4) 0.042(3) 0.029(3) 0.013(2) 0.014(3) 0.003(3)
F12 0.022(2) 0.038(3) 0.100(5) 0.001(3) 0.030(3) 0.005(2)
F3 0.032(3) 0.056(4) 0.073(4) 0.010(3) 0.006(3) 0.001(3)
F7 0.048(3) 0.032(3) 0.071(4) 0.017(3) -0.032(3) -0.003(2)
F2 0.044(3) 0.024(3) 0.074(4) 0.001(3) 0.002(3) -0.006(2)
F9 0.124(6) 0.044(3) 0.063(4) 0.034(3) 0.036(4) 0.038(4)
F5 0.068(4) 0.113(6) 0.054(4) 0.053(4) -0.015(3) -0.045(4)
F11 0.075(4) 0.085(5) 0.035(3) 0.023(3) -0.031(3) -0.042(4)
C2 0.025(4) 0.016(4) 0.017(4) 0.004(3) -0.001(3) 0.000(3)
C5 0.014(3) 0.020(4) 0.013(3) 0.002(3) 0.004(3) 0.004(3)
C7 0.024(4) 0.015(4) 0.020(4) 0.002(3) 0.009(3) 0.003(3)
C9 0.018(4) 0.019(4) 0.034(4) 0.008(3) 0.009(3) 0.013(3)
C11 0.026(4) 0.018(4) 0.021(4) 0.007(3) 0.012(3) 0.012(3)
C13 0.016(3) 0.024(4) 0.027(4) 0.012(3) 0.008(3) 0.008(3)
C15 0.014(3) 0.016(4) 0.033(4) 0.011(3) 0.004(3) 0.001(3)
C17 0.014(3) 0.021(4) 0.022(4) 0.009(3) 0.005(3) 0.007(3)
C18 0.031(4) 0.023(4) 0.028(4) 0.017(3) 0.010(3) 0.011(3)
C20 0.013(3) 0.020(4) 0.024(4) 0.004(3) 0.007(3) 0.010(3)
C22 0.024(4) 0.027(4) 0.040(5) 0.014(4) 0.010(4) 0.008(3)
C24 0.020(4) 0.021(4) 0.025(4) 0.009(3) -0.003(3) 0.002(3)
C25 0.031(4) 0.031(4) 0.019(4) 0.005(3) 0.007(3) 0.012(3)
C14 0.026(4) 0.037(5) 0.026(4) 0.012(4) 0.010(3) 0.002(3)
C8 0.033(4) 0.025(4) 0.023(4) 0.009(3) 0.001(3) 0.006(3)
C16 0.034(4) 0.029(4) 0.040(5) 0.005(4) 0.015(4) 0.016(4)
C3 0.032(4) 0.028(4) 0.022(4) 0.005(3) -0.001(3) 0.007(3)
C1 0.017(4) 0.020(4) 0.040(5) 0.008(3) 0.000(3) 0.005(3)
C10 0.020(4) 0.023(4) 0.040(5) 0.010(3) 0.002(3) 0.010(3)
C19 0.028(4) 0.028(4) 0.033(4) 0.019(3) 0.014(3) 0.005(3)
C6 0.040(5) 0.027(4) 0.037(5) 0.002(4) 0.017(4) 0.013(4)
C21 0.039(5) 0.039(5) 0.026(4) 0.011(4) -0.006(4) -0.002(4)
C12 0.044(5) 0.024(4) 0.036(5) 0.000(4) 0.004(4) 0.005(4)
C23 0.037(5) 0.024(4) 0.032(5) 0.003(4) 0.003(4) -0.008(4)
C4 0.051(5) 0.038(5) 0.020(4) 0.012(4) -0.003(4) 0.005(4)

loop_
_atom_type_symbol
_atom_type_description
_atom_type_scat_dispersion_real
_atom_type_scat_dispersion_imag
_atom_type_scat_source
C C 0.0033 0.0016 'International Tables Vol C Tables 4.2.6.8 and 6.1.1.4'
H H 0.0000 0.0000 'International Tables Vol C Tables 4.2.6.8 and 6.1.1.4'
F F 0.0171 0.0103 'International Tables Vol C Tables 4.2.6.8 and 6.1.1.4'
Mn Mn 0.3368 0.7283 'International Tables Vol C Tables 4.2.6.8 and 6.1.1.4'
O O 0.0106 0.0060 'International Tables Vol C Tables 4.2.6.8 and 6.1.1.4'
Rh Rh -1.1178 0.9187 'International Tables Vol C Tables 4.2.6.8 and 6.1.1.4'

loop_
_geom_angle_atom_site_label_1
_geom_angle_atom_site_label_2
_geom_angle_atom_site_label_3
_geom_angle
_geom_angle_site_symmetry_1
_geom_angle_site_symmetry_3
_geom_angle_publ_flag
O10 Rh1 O8 85.07(17) . . ?
O9 Rh1 O10 92.03(18) . . ?
O9 Rh1 O8 92.62(18) . . ?
O5 Rh1 O10 91.07(18) . . ?
O5 Rh1 O9 86.35(19) . . ?
O5 Rh1 O7 88.16(18) . . ?
O5 Rh1 O8 175.96(19) . . ?
O7 Rh1 O10 177.98(19) . . ?
O7 Rh1 O9 89.79(19) . . ?
O7 Rh1 O8 95.75(17) . . ?
O6 Rh1 O10 89.16(18) . . ?
O6 Rh1 O9 177.67(19) . . ?
O6 Rh1 O5 95.64(19) . . ?
O6 Rh1 O7 89.06(19) . . ?
O6 Rh1 O8 85.48(19) . . ?
O4 Mn1 O10 80.23(17) . . ?
O4 Mn1 O8 94.51(18) . . ?
O4 Mn1 O3 80.41(18) . . ?
O4 Mn1 O2 91.32(19) . . ?
O8 Mn1 O10 73.98(16) . . ?
O8 Mn1 O3 105.70(18) . . ?
O1 Mn1 O10 107.75(18) . . ?
O1 Mn1 O4 171.24(19) . . ?
O1 Mn1 O8 91.27(18) . . ?
O1 Mn1 O3 91.70(19) . . ?
O1 Mn1 O2 84.74(19) . . ?
O3 Mn1 O10 160.55(18) . . ?
O2 Mn1 O10 93.13(18) . . ?
O2 Mn1 O8 164.69(19) . . ?
O2 Mn1 O3 89.22(19) . . ?
Rh1 O10 Mn1 98.09(17) . . ?
C11 O10 Rh1 118.7(4) . . ?
C11 O10 Mn1 119.6(4) . . ?
C9 O9 Rh1 120.8(5) . . ?
C18 O5 Rh1 121.8(5) . . ?
C2 O7 Rh1 120.9(4) . . ?
C25 O6 Rh1 122.7(5) . . ?
C5 O4 Mn1 128.6(4) . . ?
Rh1 O8 Mn1 102.44(18) . . ?
C7 O8 Rh1 121.0(4) . . ?
C7 O8 Mn1 133.2(4) . . ?
C3 O1 Mn1 128.1(5) . . ?
C17 O3 Mn1 125.2(4) . . ?
C8 O2 Mn1 127.7(5) . . ?
O7 C2 C13 127.8(6) . . ?
O7 C2 C19 115.1(6) . . ?
C13 C2 C19 117.1(6) . . ?
O4 C5 C15 127.6(6) . . ?
O4 C5 C1 113.5(6) . . ?
C15 C5 C1 118.8(6) . . ?
O8 C7 C13 125.3(6) . . ?
O8 C7 C22 114.0(6) . . ?
C13 C7 C22 120.8(6) . . ?
O9 C9 C20 125.4(7) . . ?
O9 C9 C24 114.2(6) . . ?
C20 C9 C24 120.3(6) . . ?
O10 C11 C20 125.6(6) . . ?
O10 C11 C14 113.3(6) . . ?
C20 C11 C14 121.0(6) . . ?
C2 C13 H13 115.8 . . ?
C7 C13 C2 128.3(6) . . ?
C7 C13 H13 115.8 . . ?
C5 C15 H15 120.0 . . ?
C5 C15 C17 120.0(6) . . ?
C17 C15 H15 120.0 . . ?
O3 C17 C15 129.5(6) . . ?
O3 C17 C10 113.0(6) . . ?
C15 C17 C10 117.4(6) . . ?
O5 C18 C16 113.4(7) . . ?
O5 C18 C6 126.6(7) . . ?
C6 C18 C16 120.0(7) . . ?
C9 C20 H20 116.7 . . ?
C11 C20 C9 126.6(6) . . ?
C11 C20 H20 116.7 . . ?
C7 C22 H22A 109.5 . . ?
C7 C22 H22B 109.5 . . ?
C7 C22 H22C 109.5 . . ?
H22A C22 H22B 109.5 . . ?
H22A C22 H22C 109.5 . . ?
H22B C22 H22C 109.5 . . ?
C9 C24 H24A 109.5 . . ?
C9 C24 H24B 109.5 . . ?
C9 C24 H24C 109.5 . . ?
H24A C24 H24B 109.5 . . ?
H24A C24 H24C 109.5 . . ?
H24B C24 H24C 109.5 . . ?
O6 C25 C6 125.2(7) . . ?
O6 C25 C12 114.4(6) . . ?
C6 C25 C12 120.3(7) . . ?
C11 C14 H14A 109.5 . . ?
C11 C14 H14B 109.5 . . ?
C11 C14 H14C 109.5 . . ?
H14A C14 H14B 109.5 . . ?
H14A C14 H14C 109.5 . . ?
H14B C14 H14C 109.5 . . ?
O2 C8 C21 128.1(7) . . ?
O2 C8 C4 116.3(7) . . ?
C21 C8 C4 115.6(7) . . ?
C18 C16 H16A 109.5 . . ?
C18 C16 H16B 109.5 . . ?
C18 C16 H16C 109.5 . . ?
H16A C16 H16B 109.5 . . ?
H16A C16 H16C 109.5 . . ?
H16B C16 H16C 109.5 . . ?
O1 C3 C21 128.2(7) . . ?
O1 C3 C23 113.9(7) . . ?
C21 C3 C23 117.9(7) . . ?
F1 C1 F12 106.0(6) . . ?
F1 C1 C5 113.9(6) . . ?
F12 C1 C5 110.0(6) . . ?
F7 C1 F1 107.8(6) . . ?
F7 C1 F12 107.7(6) . . ?
F7 C1 C5 111.2(6) . . ?
F4 C10 F6 106.6(6) . . ?
F4 C10 C17 113.1(6) . . ?
F6 C10 C17 109.1(6) . . ?
F8 C10 F4 107.6(6) . . ?
F8 C10 F6 108.3(6) . . ?
F8 C10 C17 112.0(6) . . ?
C2 C19 H19A 109.5 . . ?
C2 C19 H19B 109.5 . . ?
C2 C19 H19C 109.5 . . ?
H19A C19 H19B 109.5 . . ?
H19A C19 H19C 109.5 . . ?
H19B C19 H19C 109.5 . . ?
C18 C6 C25 127.7(7) . . ?
C18 C6 H6 116.1 . . ?
C25 C6 H6 116.1 . . ?
C8 C21 H21 118.8 . . ?
C3 C21 C8 122.5(7) . . ?
C3 C21 H21 118.8 . . ?
C25 C12 H12A 109.5 . . ?
C25 C12 H12B 109.5 . . ?
C25 C12 H12C 109.5 . . ?
H12A C12 H12B 109.5 . . ?
H12A C12 H12C 109.5 . . ?
H12B C12 H12C 109.5 . . ?
F3 C23 F2 106.1(6) . . ?
F3 C23 F11 107.4(7) . . ?
F3 C23 C3 111.4(7) . . ?
F2 C23 C3 110.4(7) . . ?
F11 C23 F2 107.7(7) . . ?
F11 C23 C3 113.5(6) . . ?
F10 C4 F9 106.9(7) . . ?
F10 C4 F5 106.9(7) . . ?
F10 C4 C8 114.6(7) . . ?
F9 C4 C8 110.3(7) . . ?
F5 C4 F9 106.3(8) . . ?
F5 C4 C8 111.4(7) . . ?

loop_
_geom_bond_atom_site_label_1
_geom_bond_atom_site_label_2
_geom_bond_distance
_geom_bond_site_symmetry_2
_geom_bond_publ_flag
Rh1 O10 2.024(5) . ?
Rh1 O9 2.018(5) . ?
Rh1 O5 1.995(5) . ?
Rh1 O7 2.010(5) . ?
Rh1 O6 1.985(5) . ?
Rh1 O8 2.038(4) . ?
Mn1 O10 2.351(4) . ?
Mn1 O4 2.143(5) . ?
Mn1 O8 2.208(4) . ?
Mn1 O1 2.133(5) . ?
Mn1 O3 2.212(5) . ?
Mn1 O2 2.145(5) . ?
O10 C11 1.325(8) . ?
F1 C1 1.349(8) . ?
O9 C9 1.295(8) . ?
F4 C10 1.352(8) . ?
O5 C18 1.289(9) . ?
O7 C2 1.282(8) . ?
O6 C25 1.299(8) . ?
O4 C5 1.266(8) . ?
O8 C7 1.328(8) . ?
O1 C3 1.258(9) . ?
F6 C10 1.353(9) . ?
F8 C10 1.321(9) . ?
O3 C17 1.271(8) . ?
O2 C8 1.255(9) . ?
F10 C4 1.321(9) . ?
F12 C1 1.351(9) . ?
F3 C23 1.328(10) . ?
F7 C1 1.329(9) . ?
F2 C23 1.342(9) . ?
F9 C4 1.342(10) . ?
F5 C4 1.335(10) . ?
F11 C23 1.329(9) . ?
C2 C13 1.418(9) . ?
C2 C19 1.514(9) . ?
C5 C15 1.401(9) . ?
C5 C1 1.528(9) . ?
C7 C13 1.378(10) . ?
C7 C22 1.507(9) . ?
C9 C20 1.408(10) . ?
C9 C24 1.525(10) . ?
C11 C20 1.374(10) . ?
C11 C14 1.511(9) . ?
C13 H13 0.9500 . ?
C15 H15 0.9500 . ?
C15 C17 1.407(9) . ?
C17 C10 1.559(9) . ?
C18 C16 1.530(10) . ?
C18 C6 1.390(11) . ?
C20 H20 0.9500 . ?
C22 H22A 0.9800 . ?
C22 H22B 0.9800 . ?
C22 H22C 0.9800 . ?
C24 H24A 0.9800 . ?
C24 H24B 0.9800 . ?
C24 H24C 0.9800 . ?
C25 C6 1.403(11) . ?
C25 C12 1.514(11) . ?
C14 H14A 0.9800 . ?
C14 H14B 0.9800 . ?
C14 H14C 0.9800 . ?
C8 C21 1.417(11) . ?
C8 C4 1.535(10) . ?
C16 H16A 0.9800 . ?
C16 H16B 0.9800 . ?
C16 H16C 0.9800 . ?
C3 C21 1.404(11) . ?
C3 C23 1.546(10) . ?
C19 H19A 0.9800 . ?
C19 H19B 0.9800 . ?
C19 H19C 0.9800 . ?
C6 H6 0.9500 . ?
C21 H21 0.9500 . ?
C12 H12A 0.9800 . ?
C12 H12B 0.9800 . ?
C12 H12C 0.9800 . ?

loop_
_geom_torsion_atom_site_label_1
_geom_torsion_atom_site_label_2
_geom_torsion_atom_site_label_3
_geom_torsion_atom_site_label_4
_geom_torsion
_geom_torsion_site_symmetry_1
_geom_torsion_site_symmetry_2
_geom_torsion_site_symmetry_3
_geom_torsion_site_symmetry_4
_geom_torsion_publ_flag
Rh1 O10 C11 C20 -21.3(8) . . . . ?
Rh1 O10 C11 C14 162.8(5) . . . . ?
Rh1 O9 C9 C20 10.9(9) . . . . ?
Rh1 O9 C9 C24 -172.6(4) . . . . ?
Rh1 O5 C18 C16 176.8(5) . . . . ?
Rh1 O5 C18 C6 -2.9(10) . . . . ?
Rh1 O7 C2 C13 -0.8(10) . . . . ?
Rh1 O7 C2 C19 177.3(5) . . . . ?
Rh1 O6 C25 C6 1.6(10) . . . . ?
Rh1 O6 C25 C12 -179.6(5) . . . . ?
Rh1 O8 C7 C13 9.5(9) . . . . ?
Rh1 O8 C7 C22 -170.1(5) . . . . ?
Mn1 O10 C11 C20 98.4(7) . . . . ?
Mn1 O10 C11 C14 -77.5(6) . . . . ?
Mn1 O4 C5 C15 21.2(10) . . . . ?
Mn1 O4 C5 C1 -160.5(5) . . . . ?
Mn1 O8 C7 C13 164.8(5) . . . . ?
Mn1 O8 C7 C22 -14.9(9) . . . . ?
Mn1 O1 C3 C21 4.6(12) . . . . ?
Mn1 O1 C3 C23 -174.0(5) . . . . ?
Mn1 O3 C17 C15 -16.8(10) . . . . ?
Mn1 O3 C17 C10 167.7(4) . . . . ?
Mn1 O2 C8 C21 -6.9(12) . . . . ?
Mn1 O2 C8 C4 172.2(5) . . . . ?
O10 C11 C20 C9 -7.5(11) . . . . ?
O9 C9 C20 C11 13.9(11) . . . . ?
O5 C18 C6 C25 -0.8(13) . . . . ?
O7 C2 C13 C7 -4.6(13) . . . . ?
O6 C25 C6 C18 1.5(13) . . . . ?
O4 C5 C15 C17 4.2(11) . . . . ?
O4 C5 C1 F1 -175.1(6) . . . . ?
O4 C5 C1 F12 66.0(8) . . . . ?
O4 C5 C1 F7 -53.1(8) . . . . ?
O8 C7 C13 C2 -0.7(12) . . . . ?
O1 C3 C21 C8 1.2(14) . . . . ?
O1 C3 C23 F3 60.2(9) . . . . ?
O1 C3 C23 F2 -57.4(9) . . . . ?
O1 C3 C23 F11 -178.3(7) . . . . ?
O3 C17 C10 F4 -168.5(6) . . . . ?
O3 C17 C10 F6 73.1(8) . . . . ?
O3 C17 C10 F8 -46.8(8) . . . . ?
O2 C8 C21 C3 0.0(14) . . . . ?
O2 C8 C4 F10 143.3(7) . . . . ?
O2 C8 C4 F9 -96.0(9) . . . . ?
O2 C8 C4 F5 21.7(11) . . . . ?
C5 C15 C17 O3 -5.7(12) . . . . ?
C5 C15 C17 C10 169.7(6) . . . . ?
C15 C5 C1 F1 3.4(9) . . . . ?
C15 C5 C1 F12 -115.5(7) . . . . ?
C15 C5 C1 F7 125.4(7) . . . . ?
C15 C17 C10 F4 15.4(9) . . . . ?
C15 C17 C10 F6 -103.0(7) . . . . ?
C15 C17 C10 F8 137.1(7) . . . . ?
C22 C7 C13 C2 178.9(7) . . . . ?
C24 C9 C20 C11 -162.4(7) . . . . ?
C14 C11 C20 C9 168.0(7) . . . . ?
C16 C18 C6 C25 179.5(8) . . . . ?
C1 C5 C15 C17 -174.0(6) . . . . ?
C19 C2 C13 C7 177.4(7) . . . . ?
C21 C8 C4 F10 -37.5(11) . . . . ?
C21 C8 C4 F9 83.2(9) . . . . ?
C21 C8 C4 F5 -159.1(8) . . . . ?
C21 C3 C23 F3 -118.5(8) . . . . ?
C21 C3 C23 F2 123.9(8) . . . . ?
C21 C3 C23 F11 2.9(11) . . . . ?
C12 C25 C6 C18 -177.1(8) . . . . ?
C23 C3 C21 C8 179.8(8) . . . . ?
C4 C8 C21 C3 -179.1(8) . . . . ?

loop_
_smtbx_masks_void_nr
_smtbx_masks_void_average_x
_smtbx_masks_void_average_y
_smtbx_masks_void_average_z
_smtbx_masks_void_volume
_smtbx_masks_void_count_electrons
_smtbx_masks_void_content
1 0.000 0.000 0.500 114.2 0.0 ?
